data_9014622
loop_
_publ_author_name
'Ishida, N.'
'Kimata, M.'
'Nishida, N.'
'Hatta, T.'
'Shimizu, M.'
'Akasaka, T.'

_publ_section_title
;
 Polymorphic relation between cavanite and pentagonite:
 genetic implications of oxonium ion in cavansite
;
_journal_name_full 'Journal of Mineralogical and Petrological Sciences'
_journal_page_first 241
_journal_page_last 252
_journal_paper_doi 10.2465/jmps.070724b
_journal_volume 104
_journal_year 2009
_chemical_compound_source 'Deccan basalts, Wagholi, India'
_chemical_formula_sum 'Ca H8 O15 Si4 V'
_chemical_name_mineral Pentagonite
_space_group_IT_number 36
_symmetry_space_group_name_Hall 'C 2c -2c'
_symmetry_space_group_name_H-M 'C c m 21'
_cell_angle_alpha 90
_cell_angle_beta 90
_cell_angle_gamma 90
_cell_formula_units_Z 4
_cell_length_a 10.376
_cell_length_b 14.062
_cell_length_c 8.984
_cell_volume 1310.831
_database_code_amcsd 0019265
_exptl_crystal_density_diffrn 2.287
_cod_original_formula_sum 'Ca V Si4 O15 H8'
_cod_database_code 9014622

loop_
_space_group_symop_operation_xyz
x,y,z
1/2+x,1/2+y,z
-x,y,1/2+z
1/2-x,1/2+y,1/2+z
x,-y,z
1/2+x,1/2-y,z
-x,-y,1/2+z
1/2-x,1/2-y,1/2+z

loop_
_atom_site_aniso_label
_atom_site_aniso_U_11
_atom_site_aniso_U_22
_atom_site_aniso_U_33
_atom_site_aniso_U_12
_atom_site_aniso_U_13
_atom_site_aniso_U_23
Ca 0.00950 0.00950 0.01400 0.00000 0.00110 0.00000
V 0.00860 0.00750 0.01090 0.00000 -0.00190 0.00000
Si1 0.00640 0.00730 0.00820 -0.00090 0.00020 0.00090
Si2 0.00600 0.00770 0.00740 -0.00100 0.00050 -0.00020
O1 0.01000 0.00800 0.01800 0.00100 -0.00400 -0.00100
O2 0.01200 0.00700 0.01400 -0.00100 0.00400 -0.00100
O3 0.01200 0.01900 0.02000 0.00600 0.00600 0.00200
O4 0.00900 0.00800 0.02200 0.00100 -0.00600 0.00100
O5 0.02100 0.01100 0.00900 -0.00100 0.00200 0.00200
O6 0.02700 0.02700 0.01500 0.00000 0.00300 0.00000
Wat7 0.03700 0.05100 0.05300 -0.02800 -0.02100 0.02400
Wat8 0.04100 0.07600 0.04100 0.00000 0.02100 0.00000
Wat9 0.02600 0.12600 0.24000 0.00000 0.01900 0.00000

loop_
_atom_site_label
_atom_site_fract_x
_atom_site_fract_y
_atom_site_fract_z
_atom_site_U_iso_or_equiv
_atom_site_type_symbol
_atom_site_attached_hydrogens
Ca 0.23970 0.00000 0.26800 0.01100 Ca 0
V -0.02230 0.00000 0.05620 0.00900 V 0
Si1 0.12750 0.20600 0.08820 0.00730 Si 0
Si2 0.12340 0.20730 0.42730 0.00700 Si 0
O1 0.12160 0.09260 0.08380 0.01210 O 0
O2 0.11910 0.09380 0.43520 0.01120 O 0
O3 0.25360 0.24610 0.00950 0.01710 O 0
O4 0.00340 0.25460 0.00620 0.01270 O 0
O5 0.12480 0.24560 0.25770 0.01370 O 0
O6 -0.09140 0.00000 0.21360 0.02300 O 0
Wat7 0.40030 0.11730 0.23810 0.04700 O 2
Wat8 0.61960 0.00000 0.00040 0.05300 O 2
Wat9 0.34740 0.00000 -0.10300 0.13100 O 2

loop_
_cod_changelog_entry_id
_cod_changelog_entry_author
_cod_changelog_entry_date
_cod_changelog_entry_text
1
;cod-tools version 3.8.0
Id: cif_guess_AMCSD_atom_types 9574 2023-05-10 09:00:05Z saulius
;
2023-05-10T18:55:20+03:00
;Derived atom types and hydrogen counts
from atom names that follow the AMCSD naming convention
(Wat == water, O-H == hydroxyl).
;

loop_
_cod_related_entry_id
_cod_related_entry_database
_cod_related_entry_code
1 AMCSD 0019265
